data_4078190
loop_
_publ_author_name
'Feller, Moran'
'Diskin-Posner, Yael'
'Shimon, Linda J. W.'
'Ben-Ari, Eyal'
'Milstein, David'

_publ_contact_author_address 'Weizmann Institute, Rehovot Israel'
_publ_contact_author_name 'Linda JW Shimon'
_publ_section_title
;
 N--H Activation by Rh(I) via Metal--Ligand Cooperation
;
_journal_issue 11
_journal_name_full Organometallics
_journal_page_first 4083
_journal_page_last 4101
_journal_paper_doi 10.1021/om300248r
_journal_volume 31
_journal_year 2012
_chemical_formula_moiety 'C25 H42 N2 P2 Rh, B F4'
_chemical_formula_sum 'C25 H42 B F4 N2 P2 Rh'
_chemical_formula_weight 622.27
_chemical_name_systematic
; 
 ? 
;
_space_group_IT_number 14
_symmetry_cell_setting monoclinic
_symmetry_space_group_name_Hall '-P 2yn'
_symmetry_space_group_name_H-M 'P 1 21/n 1'
_atom_sites_solution_hydrogens geom
_atom_sites_solution_primary direct
_atom_sites_solution_secondary difmap
_audit_creation_method SHELXL-97
_cell_angle_alpha 90.00
_cell_angle_beta 102.2260(10)
_cell_angle_gamma 90.00
_cell_formula_units_Z 4
_cell_length_a 11.5987(4)
_cell_length_b 21.1484(7)
_cell_length_c 11.7603(4)
_cell_measurement_reflns_used 30707
_cell_measurement_temperature 120(2)
_cell_measurement_theta_max 30.25
_cell_measurement_theta_min 2.02
_cell_volume 2819.30(17)
_computing_cell_refinement 'Bruker Apex2'
_computing_data_collection 'Bruker Apex2'
_computing_data_reduction 'Bruker Apex2'
_computing_structure_refinement 'SHELXL-97 (Sheldrick, 1997)'
_computing_structure_solution 'SHELXS-97 (Sheldrick, 1990)'
_diffrn_ambient_temperature 120(2)
_diffrn_measured_fraction_theta_full 0.993
_diffrn_measured_fraction_theta_max 0.993
_diffrn_measurement_device_type 'Bruker KappaApex2 CCD'
_diffrn_measurement_method 'phi and omega scans'
_diffrn_radiation_monochromator graphite
_diffrn_radiation_source 'fine-focus sealed tube'
_diffrn_radiation_type MoK\a
_diffrn_radiation_wavelength 0.71073
_diffrn_reflns_av_R_equivalents 0.0339
_diffrn_reflns_av_sigmaI/netI 0.0347
_diffrn_reflns_limit_h_max 14
_diffrn_reflns_limit_h_min -16
_diffrn_reflns_limit_k_max 26
_diffrn_reflns_limit_k_min -29
_diffrn_reflns_limit_l_max 16
_diffrn_reflns_limit_l_min -16
_diffrn_reflns_number 30707
_diffrn_reflns_theta_full 30.25
_diffrn_reflns_theta_max 30.25
_diffrn_reflns_theta_min 2.02
_exptl_absorpt_coefficient_mu 0.763
_exptl_absorpt_correction_T_max 0.9924
_exptl_absorpt_correction_T_min 0.8877
_exptl_absorpt_correction_type multi-scan
_exptl_absorpt_process_details 'Bruker Apex2'
_exptl_crystal_colour orange
_exptl_crystal_density_diffrn 1.466
_exptl_crystal_density_method 'not measured'
_exptl_crystal_description needle
_exptl_crystal_F_000 1288
_exptl_crystal_size_max 0.16
_exptl_crystal_size_mid 0.01
_exptl_crystal_size_min 0.01
_refine_diff_density_max 0.869
_refine_diff_density_min -0.332
_refine_diff_density_rms 0.081
_refine_ls_extinction_method none
_refine_ls_goodness_of_fit_ref 1.015
_refine_ls_hydrogen_treatment mixed
_refine_ls_matrix_type full
_refine_ls_number_parameters 330
_refine_ls_number_reflns 8359
_refine_ls_number_restraints 0
_refine_ls_restrained_S_all 1.015
_refine_ls_R_factor_all 0.0454
_refine_ls_R_factor_gt 0.0288
_refine_ls_shift/su_max 0.004
_refine_ls_shift/su_mean 0.000
_refine_ls_structure_factor_coef Fsqd
_refine_ls_weighting_details 'calc w=1/[\s^2^(Fo^2^)+(0.0353P)^2^+0.8910P] where P=(Fo^2^+2Fc^2^)/3'
_refine_ls_weighting_scheme calc
_refine_ls_wR_factor_gt 0.0639
_refine_ls_wR_factor_ref 0.0708
_reflns_number_gt 6660
_reflns_number_total 8359
_reflns_threshold_expression >2sigma(I)
_cod_data_source_file om300248r_si_001.cif
_cod_data_source_block complex_17
_cod_depositor_comments 'Adding value for _journal_page_last.'
_cod_original_sg_symbol_H-M P2(1)/n
_cod_database_code 4078190

loop_
_symmetry_equiv_pos_as_xyz
'x, y, z'
'-x+1/2, y+1/2, -z+1/2'
'-x, -y, -z'
'x-1/2, -y-1/2, z-1/2'

loop_
_atom_site_label
_atom_site_type_symbol
_atom_site_fract_x
_atom_site_fract_y
_atom_site_fract_z
_atom_site_U_iso_or_equiv
_atom_site_adp_type
_atom_site_occupancy
_atom_site_symmetry_multiplicity
_atom_site_calc_flag
_atom_site_refinement_flags
Rh1 Rh 0.623600(11) 0.894428(6) 0.714886(11) 0.01486(4) Uani 1 1 d .
P1 P 0.49568(4) 0.82770(2) 0.77550(4) 0.01679(9) Uani 1 1 d .
P2 P 0.75432(4) 0.94228(2) 0.62063(4) 0.01627(9) Uani 1 1 d .
N2 N 0.67690(16) 0.93712(8) 0.88180(14) 0.0239(3) Uani 1 1 d .
H2A H 0.627(2) 0.9310(12) 0.919(2) 0.036 Uiso 1 1 d .
H2B H 0.740(2) 0.9190(13) 0.920(2) 0.036 Uiso 1 1 d .
C1 C 0.41884(16) 0.79291(10) 0.63761(16) 0.0222(4) Uani 1 1 d .
H1A H 0.4038 0.7475 0.6492 0.027 Uiso 1 1 calc R
H1B H 0.3418 0.8142 0.6110 0.027 Uiso 1 1 calc R
C2 C 0.49102(15) 0.79976(9) 0.54675(15) 0.0193(3) Uani 1 1 d .
C3 C 0.47240(16) 0.75929(10) 0.45124(18) 0.0251(4) Uani 1 1 d .
H3 H 0.4209 0.7241 0.4479 0.030 Uiso 1 1 calc R
C4 C 0.52919(17) 0.77075(10) 0.36174(17) 0.0283(4) Uani 1 1 d .
H4 H 0.5194 0.7428 0.2971 0.034 Uiso 1 1 calc R
C5 C 0.60072(17) 0.82344(10) 0.36711(17) 0.0254(4) Uani 1 1 d .
H5 H 0.6377 0.8331 0.3045 0.030 Uiso 1 1 calc R
C6 C 0.61816(15) 0.86214(9) 0.46468(15) 0.0193(3) Uani 1 1 d .
C7 C 0.68871(16) 0.92171(9) 0.46905(15) 0.0212(4) Uani 1 1 d .
H7A H 0.6371 0.9566 0.4322 0.025 Uiso 1 1 calc R
H7B H 0.7519 0.9158 0.4251 0.025 Uiso 1 1 calc R
C8 C 0.55343(16) 0.75804(9) 0.86395(17) 0.0240(4) Uani 1 1 d .
H8 H 0.4856 0.7297 0.8688 0.029 Uiso 1 1 calc R
C9 C 0.61418(19) 0.77694(11) 0.98683(19) 0.0334(5) Uani 1 1 d .
H9A H 0.6403 0.7389 1.0326 0.050 Uiso 1 1 calc R
H9B H 0.5588 0.8005 1.0232 0.050 Uiso 1 1 calc R
H9C H 0.6826 0.8036 0.9839 0.050 Uiso 1 1 calc R
C10 C 0.6371(2) 0.72202(11) 0.8027(2) 0.0393(5) Uani 1 1 d .
H10A H 0.6993 0.7506 0.7889 0.059 Uiso 1 1 calc R
H10B H 0.5929 0.7057 0.7281 0.059 Uiso 1 1 calc R
H10C H 0.6728 0.6867 0.8517 0.059 Uiso 1 1 calc R
C11 C 0.37526(15) 0.85726(9) 0.84117(16) 0.0206(4) Uani 1 1 d .
H11 H 0.4110 0.8693 0.9233 0.025 Uiso 1 1 calc R
C12 C 0.28074(17) 0.80758(10) 0.84582(19) 0.0294(4) Uani 1 1 d .
H12A H 0.2196 0.8260 0.8818 0.044 Uiso 1 1 calc R
H12B H 0.3167 0.7713 0.8920 0.044 Uiso 1 1 calc R
H12C H 0.2453 0.7936 0.7667 0.044 Uiso 1 1 calc R
C13 C 0.32063(19) 0.91691(11) 0.7794(2) 0.0351(5) Uani 1 1 d .
H13A H 0.2719 0.9056 0.7035 0.053 Uiso 1 1 calc R
H13B H 0.3834 0.9458 0.7684 0.053 Uiso 1 1 calc R
H13C H 0.2715 0.9377 0.8267 0.053 Uiso 1 1 calc R
C14 C 0.77931(15) 1.02859(9) 0.61438(16) 0.0192(3) Uani 1 1 d .
H14 H 0.8129 1.0430 0.6956 0.023 Uiso 1 1 calc R
C15 C 0.66009(16) 1.06189(9) 0.57463(17) 0.0240(4) Uani 1 1 d .
H15A H 0.6687 1.1069 0.5945 0.036 Uiso 1 1 calc R
H15B H 0.6020 1.0428 0.6138 0.036 Uiso 1 1 calc R
H15C H 0.6334 1.0572 0.4902 0.036 Uiso 1 1 calc R
C16 C 0.86706(17) 1.04774(10) 0.53976(18) 0.0263(4) Uani 1 1 d .
H16A H 0.8435 1.0285 0.4625 0.039 Uiso 1 1 calc R
H16B H 0.9462 1.0331 0.5770 0.039 Uiso 1 1 calc R
H16C H 0.8676 1.0939 0.5321 0.039 Uiso 1 1 calc R
C17 C 0.90252(16) 0.90628(9) 0.64231(17) 0.0238(4) Uani 1 1 d .
H17 H 0.9473 0.9285 0.5903 0.029 Uiso 1 1 calc R
C18 C 0.96953(17) 0.91492(12) 0.7675(2) 0.0342(5) Uani 1 1 d .
H18A H 0.9253 0.8951 0.8204 0.051 Uiso 1 1 calc R
H18B H 0.9790 0.9602 0.7852 0.051 Uiso 1 1 calc R
H18C H 1.0474 0.8951 0.7776 0.051 Uiso 1 1 calc R
C19 C 0.8931(2) 0.83595(10) 0.6079(2) 0.0342(5) Uani 1 1 d .
H19A H 0.9723 0.8175 0.6204 0.051 Uiso 1 1 calc R
H19B H 0.8544 0.8320 0.5256 0.051 Uiso 1 1 calc R
H19C H 0.8466 0.8136 0.6557 0.051 Uiso 1 1 calc R
N1 N 0.56893(12) 0.84906(7) 0.55751(13) 0.0170(3) Uani 1 1 d .
C20 C 0.69851(17) 1.00412(10) 0.88885(15) 0.0235(4) Uani 1 1 d .
C21 C 0.6063(2) 1.04620(12) 0.85848(18) 0.0362(5) Uani 1 1 d .
H21 H 0.5275 1.0313 0.8359 0.043 Uiso 1 1 calc R
C22 C 0.6300(3) 1.11110(13) 0.8612(2) 0.0509(7) Uani 1 1 d .
H22 H 0.5669 1.1404 0.8408 0.061 Uiso 1 1 calc R
C23 C 0.7438(3) 1.13273(13) 0.8932(2) 0.0535(8) Uani 1 1 d .
H23 H 0.7592 1.1768 0.8930 0.064 Uiso 1 1 calc R
C24 C 0.8351(3) 1.09111(13) 0.9254(2) 0.0467(7) Uani 1 1 d .
H24 H 0.9137 1.1064 0.9479 0.056 Uiso 1 1 calc R
C25 C 0.8132(2) 1.02661(12) 0.92508(18) 0.0336(5) Uani 1 1 d .
H25 H 0.8764 0.9978 0.9496 0.040 Uiso 1 1 calc R
B1 B 0.1805(2) 0.10226(12) 0.8251(2) 0.0289(5) Uani 1 1 d .
F1 F 0.11907(17) 0.05248(8) 0.76943(17) 0.0739(6) Uani 1 1 d .
F2 F 0.16779(14) 0.15468(7) 0.75341(13) 0.0490(4) Uani 1 1 d .
F3 F 0.13930(12) 0.11843(7) 0.92622(12) 0.0425(3) Uani 1 1 d .
F4 F 0.29912(12) 0.08669(7) 0.85752(12) 0.0426(3) Uani 1 1 d .

loop_
_atom_site_aniso_label
_atom_site_aniso_U_11
_atom_site_aniso_U_22
_atom_site_aniso_U_33
_atom_site_aniso_U_23
_atom_site_aniso_U_13
_atom_site_aniso_U_12
Rh1 0.01336(6) 0.01509(7) 0.01625(6) 0.00028(5) 0.00343(4) -0.00111(5)
P1 0.01430(18) 0.0164(2) 0.0198(2) 0.00156(16) 0.00371(16) -0.00099(16)
P2 0.01391(18) 0.0165(2) 0.0189(2) 0.00287(16) 0.00463(15) 0.00063(16)
N2 0.0276(8) 0.0235(9) 0.0204(8) -0.0007(6) 0.0048(6) -0.0053(7)
C1 0.0193(8) 0.0226(10) 0.0243(9) -0.0027(7) 0.0039(7) -0.0051(7)
C2 0.0154(7) 0.0186(9) 0.0228(8) -0.0008(7) 0.0015(6) 0.0013(7)
C3 0.0217(8) 0.0209(10) 0.0317(10) -0.0079(8) 0.0035(7) -0.0006(7)
C4 0.0271(9) 0.0297(11) 0.0272(10) -0.0128(8) 0.0039(8) 0.0013(8)
C5 0.0245(9) 0.0311(11) 0.0217(9) -0.0058(8) 0.0075(7) 0.0019(8)
C6 0.0167(8) 0.0209(9) 0.0201(8) -0.0001(7) 0.0036(6) 0.0040(7)
C7 0.0233(8) 0.0228(10) 0.0184(8) 0.0011(7) 0.0066(7) 0.0018(7)
C8 0.0202(8) 0.0177(9) 0.0335(10) 0.0064(8) 0.0041(7) 0.0003(7)
C9 0.0291(10) 0.0337(12) 0.0329(11) 0.0110(9) -0.0034(8) -0.0001(9)
C10 0.0372(12) 0.0292(12) 0.0527(14) 0.0094(10) 0.0125(10) 0.0138(10)
C11 0.0175(8) 0.0218(9) 0.0238(9) 0.0007(7) 0.0071(7) -0.0008(7)
C12 0.0246(9) 0.0301(11) 0.0375(11) 0.0004(9) 0.0159(8) -0.0057(8)
C13 0.0262(10) 0.0275(11) 0.0541(14) 0.0084(10) 0.0144(10) 0.0062(9)
C14 0.0183(8) 0.0161(9) 0.0230(8) 0.0028(7) 0.0040(6) -0.0008(7)
C15 0.0235(9) 0.0190(9) 0.0297(10) 0.0032(7) 0.0060(7) 0.0046(7)
C16 0.0240(9) 0.0228(10) 0.0335(10) 0.0073(8) 0.0097(8) -0.0037(8)
C17 0.0175(8) 0.0252(11) 0.0307(10) 0.0090(8) 0.0094(7) 0.0057(7)
C18 0.0197(9) 0.0368(12) 0.0422(12) 0.0027(10) -0.0023(8) 0.0054(9)
C19 0.0331(11) 0.0292(12) 0.0400(12) 0.0018(9) 0.0074(9) 0.0145(9)
N1 0.0152(6) 0.0149(7) 0.0209(7) -0.0009(6) 0.0037(5) 0.0021(5)
C20 0.0309(9) 0.0250(10) 0.0154(8) -0.0019(7) 0.0068(7) -0.0043(8)
C21 0.0424(12) 0.0396(13) 0.0239(10) -0.0050(9) 0.0009(9) 0.0053(10)
C22 0.089(2) 0.0369(14) 0.0239(11) -0.0027(10) 0.0061(12) 0.0210(15)
C23 0.106(3) 0.0291(14) 0.0303(12) -0.0036(10) 0.0247(14) -0.0159(15)
C24 0.0662(17) 0.0440(16) 0.0360(12) -0.0133(11) 0.0248(12) -0.0313(14)
C25 0.0362(11) 0.0373(13) 0.0292(10) -0.0081(9) 0.0116(9) -0.0124(10)
B1 0.0348(12) 0.0249(12) 0.0256(11) 0.0018(9) 0.0032(9) -0.0013(10)
F1 0.0804(13) 0.0458(10) 0.0823(13) -0.0185(9) -0.0125(10) -0.0187(9)
F2 0.0594(9) 0.0399(9) 0.0545(9) 0.0228(7) 0.0273(7) 0.0206(7)
F3 0.0325(7) 0.0627(10) 0.0345(7) 0.0081(6) 0.0118(6) 0.0066(6)
F4 0.0399(7) 0.0504(9) 0.0384(7) 0.0034(6) 0.0102(6) 0.0164(7)

loop_
_atom_type_symbol
_atom_type_description
_atom_type_scat_dispersion_real
_atom_type_scat_dispersion_imag
_atom_type_scat_source
C C 0.0033 0.0016 'International Tables Vol C Tables 4.2.6.8 and 6.1.1.4'
H H 0.0000 0.0000 'International Tables Vol C Tables 4.2.6.8 and 6.1.1.4'
N N 0.0061 0.0033 'International Tables Vol C Tables 4.2.6.8 and 6.1.1.4'
B B 0.0013 0.0007 'International Tables Vol C Tables 4.2.6.8 and 6.1.1.4'
F F 0.0171 0.0103 'International Tables Vol C Tables 4.2.6.8 and 6.1.1.4'
P P 0.1023 0.0942 'International Tables Vol C Tables 4.2.6.8 and 6.1.1.4'
Rh Rh -1.1178 0.9187 'International Tables Vol C Tables 4.2.6.8 and 6.1.1.4'

loop_
_geom_angle_atom_site_label_1
_geom_angle_atom_site_label_2
_geom_angle_atom_site_label_3
_geom_angle
N1 Rh1 N2 176.99(6)
N1 Rh1 P1 83.99(4)
N2 Rh1 P1 93.19(5)
N1 Rh1 P2 83.14(4)
N2 Rh1 P2 99.54(5)
P1 Rh1 P2 165.717(18)
C1 P1 C11 103.74(8)
C1 P1 C8 103.23(9)
C11 P1 C8 104.56(9)
C1 P1 Rh1 101.52(6)
C11 P1 Rh1 121.66(6)
C8 P1 Rh1 119.35(6)
C7 P2 C17 102.63(9)
C7 P2 C14 103.36(9)
C17 P2 C14 105.23(9)
C7 P2 Rh1 100.61(6)
C17 P2 Rh1 116.25(6)
C14 P2 Rh1 125.37(6)
C20 N2 Rh1 118.93(12)
C20 N2 H2A 105.2(19)
Rh1 N2 H2A 109.5(18)
C20 N2 H2B 106.9(18)
Rh1 N2 H2B 109.9(17)
H2A N2 H2B 106(2)
C2 C1 P1 110.62(12)
C2 C1 H1A 109.5
P1 C1 H1A 109.5
C2 C1 H1B 109.5
P1 C1 H1B 109.5
H1A C1 H1B 108.1
N1 C2 C3 122.00(17)
N1 C2 C1 117.77(16)
C3 C2 C1 120.10(17)
C4 C3 C2 119.41(19)
C4 C3 H3 120.3
C2 C3 H3 120.3
C3 C4 C5 119.13(18)
C3 C4 H4 120.4
C5 C4 H4 120.4
C4 C5 C6 119.58(18)
C4 C5 H5 120.2
C6 C5 H5 120.2
N1 C6 C5 121.98(18)
N1 C6 C7 117.50(16)
C5 C6 C7 120.47(17)
C6 C7 P2 110.10(12)
C6 C7 H7A 109.6
P2 C7 H7A 109.6
C6 C7 H7B 109.6
P2 C7 H7B 109.6
H7A C7 H7B 108.2
C9 C8 C10 111.48(17)
C9 C8 P1 111.45(14)
C10 C8 P1 108.83(14)
C9 C8 H8 108.3
C10 C8 H8 108.3
P1 C8 H8 108.3
C8 C9 H9A 109.5
C8 C9 H9B 109.5
H9A C9 H9B 109.5
C8 C9 H9C 109.5
H9A C9 H9C 109.5
H9B C9 H9C 109.5
C8 C10 H10A 109.5
C8 C10 H10B 109.5
H10A C10 H10B 109.5
C8 C10 H10C 109.5
H10A C10 H10C 109.5
H10B C10 H10C 109.5
C13 C11 C12 110.92(16)
C13 C11 P1 110.88(14)
C12 C11 P1 113.28(14)
C13 C11 H11 107.1
C12 C11 H11 107.1
P1 C11 H11 107.1
C11 C12 H12A 109.5
C11 C12 H12B 109.5
H12A C12 H12B 109.5
C11 C12 H12C 109.5
H12A C12 H12C 109.5
H12B C12 H12C 109.5
C11 C13 H13A 109.5
C11 C13 H13B 109.5
H13A C13 H13B 109.5
C11 C13 H13C 109.5
H13A C13 H13C 109.5
H13B C13 H13C 109.5
C16 C14 C15 111.67(15)
C16 C14 P2 114.32(13)
C15 C14 P2 109.03(12)
C16 C14 H14 107.2
C15 C14 H14 107.2
P2 C14 H14 107.2
C14 C15 H15A 109.5
C14 C15 H15B 109.5
H15A C15 H15B 109.5
C14 C15 H15C 109.5
H15A C15 H15C 109.5
H15B C15 H15C 109.5
C14 C16 H16A 109.5
C14 C16 H16B 109.5
H16A C16 H16B 109.5
C14 C16 H16C 109.5
H16A C16 H16C 109.5
H16B C16 H16C 109.5
C18 C17 C19 111.32(17)
C18 C17 P2 110.68(14)
C19 C17 P2 110.46(14)
C18 C17 H17 108.1
C19 C17 H17 108.1
P2 C17 H17 108.1
C17 C18 H18A 109.5
C17 C18 H18B 109.5
H18A C18 H18B 109.5
C17 C18 H18C 109.5
H18A C18 H18C 109.5
H18B C18 H18C 109.5
C17 C19 H19A 109.5
C17 C19 H19B 109.5
H19A C19 H19B 109.5
C17 C19 H19C 109.5
H19A C19 H19C 109.5
H19B C19 H19C 109.5
C6 N1 C2 117.46(15)
C6 N1 Rh1 121.54(12)
C2 N1 Rh1 120.62(12)
C21 C20 C25 119.8(2)
C21 C20 N2 120.30(19)
C25 C20 N2 119.87(19)
C20 C21 C22 119.3(2)
C20 C21 H21 120.4
C22 C21 H21 120.4
C23 C22 C21 120.4(3)
C23 C22 H22 119.8
C21 C22 H22 119.8
C24 C23 C22 120.3(3)
C24 C23 H23 119.8
C22 C23 H23 119.8
C23 C24 C25 120.1(3)
C23 C24 H24 120.0
C25 C24 H24 120.0
C24 C25 C20 120.0(2)
C24 C25 H25 120.0
C20 C25 H25 120.0
F1 B1 F2 110.5(2)
F1 B1 F4 109.7(2)
F2 B1 F4 109.22(19)
F1 B1 F3 110.9(2)
F2 B1 F3 107.92(19)
F4 B1 F3 108.59(17)

loop_
_geom_bond_atom_site_label_1
_geom_bond_atom_site_label_2
_geom_bond_distance
Rh1 N1 2.0618(15)
Rh1 N2 2.1299(16)
Rh1 P1 2.2691(5)
Rh1 P2 2.2943(5)
P1 C1 1.8312(18)
P1 C11 1.8425(19)
P1 C8 1.8455(19)
P2 C7 1.8362(18)
P2 C17 1.8476(18)
P2 C14 1.8521(19)
N2 C20 1.438(3)
N2 H2A 0.81(3)
N2 H2B 0.86(3)
C1 C2 1.498(3)
C1 H1A 0.9900
C1 H1B 0.9900
C2 N1 1.368(2)
C2 C3 1.392(3)
C3 C4 1.376(3)
C3 H3 0.9500
C4 C5 1.383(3)
C4 H4 0.9500
C5 C6 1.389(3)
C5 H5 0.9500
C6 N1 1.363(2)
C6 C7 1.497(3)
C7 H7A 0.9900
C7 H7B 0.9900
C8 C9 1.521(3)
C8 C10 1.529(3)
C8 H8 1.0000
C9 H9A 0.9800
C9 H9B 0.9800
C9 H9C 0.9800
C10 H10A 0.9800
C10 H10B 0.9800
C10 H10C 0.9800
C11 C13 1.525(3)
C11 C12 1.528(3)
C11 H11 1.0000
C12 H12A 0.9800
C12 H12B 0.9800
C12 H12C 0.9800
C13 H13A 0.9800
C13 H13B 0.9800
C13 H13C 0.9800
C14 C16 1.532(3)
C14 C15 1.534(2)
C14 H14 1.0000
C15 H15A 0.9800
C15 H15B 0.9800
C15 H15C 0.9800
C16 H16A 0.9800
C16 H16B 0.9800
C16 H16C 0.9800
C17 C18 1.524(3)
C17 C19 1.539(3)
C17 H17 1.0000
C18 H18A 0.9800
C18 H18B 0.9800
C18 H18C 0.9800
C19 H19A 0.9800
C19 H19B 0.9800
C19 H19C 0.9800
C20 C21 1.379(3)
C20 C25 1.392(3)
C21 C22 1.399(4)
C21 H21 0.9500
C22 C23 1.372(4)
C22 H22 0.9500
C23 C24 1.367(4)
C23 H23 0.9500
C24 C25 1.388(3)
C24 H24 0.9500
C25 H25 0.9500
B1 F1 1.359(3)
B1 F2 1.382(3)
B1 F4 1.387(3)
B1 F3 1.414(3)

loop_
_geom_torsion_atom_site_label_1
_geom_torsion_atom_site_label_2
_geom_torsion_atom_site_label_3
_geom_torsion_atom_site_label_4
_geom_torsion
N1 Rh1 P1 C1 -9.72(7)
N2 Rh1 P1 C1 171.34(8)
P2 Rh1 P1 C1 -35.56(10)
N1 Rh1 P1 C11 -123.95(8)
N2 Rh1 P1 C11 57.12(9)
P2 Rh1 P1 C11 -149.79(9)
N1 Rh1 P1 C8 102.78(9)
N2 Rh1 P1 C8 -76.16(9)
P2 Rh1 P1 C8 76.94(10)
N1 Rh1 P2 C7 14.41(7)
N2 Rh1 P2 C7 -166.97(8)
P1 Rh1 P2 C7 40.29(10)
N1 Rh1 P2 C17 -95.49(9)
N2 Rh1 P2 C17 83.13(9)
P1 Rh1 P2 C17 -69.60(10)
N1 Rh1 P2 C14 129.33(8)
N2 Rh1 P2 C14 -52.05(9)
P1 Rh1 P2 C14 155.22(9)
P1 Rh1 N2 C20 -141.65(15)
P2 Rh1 N2 C20 44.85(15)
C11 P1 C1 C2 147.95(13)
C8 P1 C1 C2 -103.18(14)
Rh1 P1 C1 C2 20.99(14)
P1 C1 C2 N1 -26.6(2)
P1 C1 C2 C3 157.51(15)
N1 C2 C3 C4 -3.4(3)
C1 C2 C3 C4 172.32(18)
C2 C3 C4 C5 -2.0(3)
C3 C4 C5 C6 2.9(3)
C4 C5 C6 N1 1.6(3)
C4 C5 C6 C7 -175.94(17)
N1 C6 C7 P2 28.7(2)
C5 C6 C7 P2 -153.65(15)
C17 P2 C7 C6 94.28(14)
C14 P2 C7 C6 -156.45(13)
Rh1 P2 C7 C6 -25.92(13)
C1 P1 C8 C9 -176.10(14)
C11 P1 C8 C9 -67.86(16)
Rh1 P1 C8 C9 72.33(15)
C1 P1 C8 C10 60.55(16)
C11 P1 C8 C10 168.80(14)
Rh1 P1 C8 C10 -51.02(16)
C1 P1 C11 C13 -74.06(16)
C8 P1 C11 C13 178.06(15)
Rh1 P1 C11 C13 39.03(16)
C1 P1 C11 C12 51.39(16)
C8 P1 C11 C12 -56.49(16)
Rh1 P1 C11 C12 164.49(11)
C7 P2 C14 C16 -63.22(15)
C17 P2 C14 C16 44.10(15)
Rh1 P2 C14 C16 -176.84(10)
C7 P2 C14 C15 62.55(14)
C17 P2 C14 C15 169.86(13)
Rh1 P2 C14 C15 -51.08(15)
C7 P2 C17 C18 -176.58(15)
C14 P2 C17 C18 75.57(16)
Rh1 P2 C17 C18 -67.86(16)
C7 P2 C17 C19 -52.82(16)
C14 P2 C17 C19 -160.67(14)
Rh1 P2 C17 C19 55.89(16)
C5 C6 N1 C2 -6.7(2)
C7 C6 N1 C2 170.88(15)
C5 C6 N1 Rh1 166.21(14)
C7 C6 N1 Rh1 -16.2(2)
C3 C2 N1 C6 7.6(2)
C1 C2 N1 C6 -168.18(15)
C3 C2 N1 Rh1 -165.36(14)
C1 C2 N1 Rh1 18.9(2)
P1 Rh1 N1 C6 -175.64(13)
P2 Rh1 N1 C6 -1.86(12)
P1 Rh1 N1 C2 -2.96(12)
P2 Rh1 N1 C2 170.82(13)
Rh1 N2 C20 C21 69.3(2)
Rh1 N2 C20 C25 -109.89(18)
C25 C20 C21 C22 1.9(3)
N2 C20 C21 C22 -177.24(19)
C20 C21 C22 C23 0.3(3)
C21 C22 C23 C24 -1.5(4)
C22 C23 C24 C25 0.4(4)
C23 C24 C25 C20 1.8(3)
C21 C20 C25 C24 -3.0(3)
N2 C20 C25 C24 176.17(19)
